data_1572505
loop_
_publ_author_name
'Arima, H.'
'Tezuka, N.'
'Ishijima, M.'
'Kanamura, K.'
'Kajihara, K.'

_publ_section_title
;
 Lithium-ion-conducting glass-ceramics of a boron-containing alkali
 sodalite Li8B6Si6O24Cl2
;
_journal_name_full 'Journal of the Ceramic Society of Japan'
_journal_page_first 291
_journal_page_last 297
_journal_paper_doi 10.2109/jcersj2.23024
_journal_volume 131
_journal_year 2023
_chemical_formula_sum 'B6 Cl2 Li8 O24 Si6'
_chemical_name_common Li8B6Si6O24Cl2
_chemical_name_mineral 'alkali sodalite'
_space_group_IT_number 218
_space_group_name_Hall 'P -4n 2 3'
_space_group_name_H-M_alt 'P -4 3 n'
_cell_angle_alpha 90.000000
_cell_angle_beta 90.000000
_cell_angle_gamma 90.000000
_cell_formula_units_Z 1
_cell_length_a 7.88560(10)
_cell_length_b 7.88560(10)
_cell_length_c 7.88560(10)
_cell_volume 490.348(11)
_diffrn_ambient_pressure 100
_diffrn_ambient_temperature 298
_cod_data_source_file Li8B6Si6O24Cl2.cif
_cod_data_source_block Li8B6Si6O24Cl2
_cod_original_cell_volume 490.347816
_cod_original_formula_sum 'Li8 B6 Si6 O24 Cl2'
_cod_database_code 1572505

loop_
_space_group_symop_id
_space_group_symop_operation_xyz
1 x,y,z
2 -x,-y,z
3 -x,y,-z
4 x,-y,-z
5 z,x,y
6 z,-x,-y
7 -z,-x,y
8 -z,x,-y
9 y,z,x
10 -y,z,-x
11 y,-z,-x
12 -y,-z,x
13 y+1/2,x+1/2,z+1/2
14 -y+1/2,-x+1/2,z+1/2
15 y+1/2,-x+1/2,-z+1/2
16 -y+1/2,x+1/2,-z+1/2
17 x+1/2,z+1/2,y+1/2
18 -x+1/2,z+1/2,-y+1/2
19 -x+1/2,-z+1/2,y+1/2
20 x+1/2,-z+1/2,-y+1/2
21 z+1/2,y+1/2,x+1/2
22 z+1/2,-y+1/2,-x+1/2
23 -z+1/2,y+1/2,-x+1/2
24 -z+1/2,-y+1/2,x+1/2

loop_
_atom_site_label
_atom_site_occupancy
_atom_site_fract_x
_atom_site_fract_y
_atom_site_fract_z
_atom_site_adp_type
_atom_site_U_iso_or_equiv
_atom_site_type_symbol
Li1 1.0 0.1792(5) 0.1792(5) 0.1792(5) Uiso 0.023(2) Li
B1 0.549(7) 0.250000 0.000000 0.500000 Uiso 0.0280(6) B
Si1 0.451(7) 0.250000 0.000000 0.500000 Uiso 0.0280(6) Si
B2 0.451(7) 0.250000 0.500000 0.000000 Uiso 0.0280(6) B
Si2 0.549(7) 0.250000 0.500000 0.000000 Uiso 0.0280(6) Si
O1 1.0 0.1438(4) 0.1413(4) 0.4172(2) Uiso 0.0224(5) O
Cl1 1.0 0.000000 0.000000 0.000000 Uiso 0.0264(6) Cl
